data_4511151
loop_
_publ_author_name
'Liu, Xun-Gao'
'Wang, Li-Yan'
'Zhu, Xia'
'Li, Bao-Long'
'Zhang, Yong'

_publ_section_title
;
 Structural Versatility of Eight Zinc(II) Coordination Polymers
 Constructed with a Long Flexible Ligand 1,4-Bis(1,2,4-triazol-1-yl)butane
;
_journal_issue 9
_journal_name_full 'Crystal Growth &amp; Design'
_journal_page_first 3997
_journal_paper_doi 10.1021/cg900134f
_journal_volume 9
_journal_year 2009
_chemical_formula_sum 'C24 H36 Cl2 N18 O8 Zn'
_chemical_formula_weight 840.98
_chemical_name_systematic
; 
 ? 
;
_space_group_IT_number 148
_symmetry_cell_setting trigonal
_symmetry_space_group_name_Hall '-R 3'
_symmetry_space_group_name_H-M 'R -3 :H'
_atom_sites_solution_hydrogens geom
_atom_sites_solution_primary direct
_atom_sites_solution_secondary difmap
_audit_creation_method SHELXL-97
_cell_angle_alpha 90.00
_cell_angle_beta 90.00
_cell_angle_gamma 120.00
_cell_formula_units_Z 9
_cell_length_a 18.9230(17)
_cell_length_b 18.9230(17)
_cell_length_c 25.307(2)
_cell_measurement_reflns_used 8906
_cell_measurement_temperature 153(2)
_cell_measurement_theta_max 25.3491
_cell_measurement_theta_min 3.2335
_cell_volume 7847.9(12)
_computing_cell_refinement 'CrystalClear (Rigaku Corp., 2000)'
_computing_data_collection 'CrystalClear (Rigaku Corp., 2000)'
_computing_data_reduction 'CrystalClear (Rigaku Corp., 2000)'
_computing_molecular_graphics 'Bruker SHELXTL'
_computing_publication_material 'Bruker SHELXTL'
_computing_structure_refinement 'SHELXL-97 (Sheldrick, 1997)'
_computing_structure_solution 'SHELXS-97 (Sheldrick, 1990)'
_diffrn_ambient_temperature 153(2)
_diffrn_measured_fraction_theta_full 0.998
_diffrn_measured_fraction_theta_max 0.998
_diffrn_measurement_device_type 'Rigaku Mercury CCD'
_diffrn_measurement_method \w
_diffrn_radiation_monochromator graphite
_diffrn_radiation_source 'fine-focus sealed tube'
_diffrn_radiation_type MoK\a
_diffrn_radiation_wavelength 0.71070
_diffrn_reflns_av_R_equivalents 0.0456
_diffrn_reflns_av_sigmaI/netI 0.0267
_diffrn_reflns_limit_h_max 22
_diffrn_reflns_limit_h_min -19
_diffrn_reflns_limit_k_max 22
_diffrn_reflns_limit_k_min -22
_diffrn_reflns_limit_l_max 25
_diffrn_reflns_limit_l_min -30
_diffrn_reflns_number 25963
_diffrn_reflns_theta_full 25.35
_diffrn_reflns_theta_max 25.35
_diffrn_reflns_theta_min 3.24
_diffrn_standards_decay_% 0
_diffrn_standards_interval_count 0
_diffrn_standards_interval_time 0
_diffrn_standards_number 0
_exptl_absorpt_coefficient_mu 0.932
_exptl_absorpt_correction_T_max 0.8355
_exptl_absorpt_correction_T_min 0.7674
_exptl_absorpt_correction_type multi-scan
_exptl_absorpt_process_details Empirical
_exptl_crystal_colour Colorless
_exptl_crystal_density_diffrn 1.601
_exptl_crystal_density_method 'not measured'
_exptl_crystal_description Block
_exptl_crystal_F_000 3906
_exptl_crystal_size_max 0.30
_exptl_crystal_size_mid 0.23
_exptl_crystal_size_min 0.20
_refine_diff_density_max 0.773
_refine_diff_density_min -0.696
_refine_diff_density_rms 0.074
_refine_ls_extinction_method none
_refine_ls_goodness_of_fit_ref 1.095
_refine_ls_hydrogen_treatment constr
_refine_ls_matrix_type full
_refine_ls_number_parameters 258
_refine_ls_number_reflns 3210
_refine_ls_number_restraints 0
_refine_ls_restrained_S_all 1.095
_refine_ls_R_factor_all 0.0584
_refine_ls_R_factor_gt 0.0524
_refine_ls_shift/su_max 0.001
_refine_ls_shift/su_mean 0.000
_refine_ls_structure_factor_coef Fsqd
_refine_ls_weighting_details 'calc w=1/[\s^2^(Fo^2^)+(0.1036P)^2^+18.2419P] where P=(Fo^2^+2Fc^2^)/3'
_refine_ls_weighting_scheme calc
_refine_ls_wR_factor_gt 0.1541
_refine_ls_wR_factor_ref 0.1592
_reflns_number_gt 2937
_reflns_number_total 3210
_reflns_threshold_expression >2sigma(I)
_cod_data_source_file cg900134f_si_002.cif
_cod_data_source_block znbtbclo4
_cod_depositor_comments
;
The following automatic conversions were performed:

'_symmetry_cell_setting' value 'Trigonal' changed to 'trigonal'
according to
/usr/data/users/saulius/automatic-downloads/retrospective/ACS/lib/dictionaries/cif_core.dic
dictionary named 'cif_core.dic' version 2.4.2 from
2011-04-26.

'_exptl_absorpt_correction_type' value 'Multi-scan'
changed to 'multi-scan' according to
/usr/data/users/saulius/automatic-downloads/retrospective/ACS/lib/dictionaries/cif_core.dic
dictionary named 'cif_core.dic' version 2.4.2 from 2011-04-26.

Automatic conversion script
Id: cif_fix_values 2281 2013-09-26 08:29:07Z andrius 
;
_cod_original_sg_symbol_H-M R-3
_cod_database_code 4511151

loop_
_symmetry_equiv_pos_as_xyz
'x, y, z'
'-y, x-y, z'
'-x+y, -x, z'
'x+2/3, y+1/3, z+1/3'
'-y+2/3, x-y+1/3, z+1/3'
'-x+y+2/3, -x+1/3, z+1/3'
'x+1/3, y+2/3, z+2/3'
'-y+1/3, x-y+2/3, z+2/3'
'-x+y+1/3, -x+2/3, z+2/3'
'-x, -y, -z'
'y, -x+y, -z'
'x-y, x, -z'
'-x+2/3, -y+1/3, -z+1/3'
'y+2/3, -x+y+1/3, -z+1/3'
'x-y+2/3, x+1/3, -z+1/3'
'-x+1/3, -y+2/3, -z+2/3'
'y+1/3, -x+y+2/3, -z+2/3'
'x-y+1/3, x+2/3, -z+2/3'

loop_
_atom_site_label
_atom_site_type_symbol
_atom_site_fract_x
_atom_site_fract_y
_atom_site_fract_z
_atom_site_U_iso_or_equiv
_atom_site_adp_type
_atom_site_occupancy
_atom_site_symmetry_multiplicity
_atom_site_calc_flag
_atom_site_refinement_flags
Zn1 Zn 0.6667 0.3333 0.49554(2) 0.0150(2) Uani 1 3 d S
Zn2 Zn 0.6667 0.3333 0.8333 0.0232(3) Uani 1 6 d S
Cl1 Cl 0.30215(6) -0.03046(6) 0.47118(4) 0.0356(3) Uani 1 1 d .
O1 O 0.2375(2) -0.0149(3) 0.4625(2) 0.0836(13) Uani 1 1 d .
O2 O 0.3792(3) 0.0400(3) 0.4732(2) 0.1013(17) Uani 1 1 d .
O3 O 0.3077(4) -0.0689(6) 0.4243(3) 0.117(3) Uani 0.80 1 d P
O4 O 0.2960(4) -0.0832(4) 0.5120(3) 0.111(2) Uani 0.80 1 d P
O3B O 0.2814(14) -0.1081(12) 0.4569(9) 0.064(6) Uani 0.20 1 d P
O4B O 0.2903(15) -0.0324(15) 0.5294(6) 0.066(6) Uani 0.20 1 d P
N1 N 0.89809(16) 0.41718(16) 0.57153(10) 0.0206(6) Uani 1 1 d .
N2 N 0.85581(18) 0.34616(19) 0.59845(12) 0.0316(7) Uani 1 1 d .
N3 N 0.77294(16) 0.36466(16) 0.54383(10) 0.0183(6) Uani 1 1 d .
N4 N 1.10701(16) 0.56507(17) 0.74049(10) 0.0222(6) Uani 1 1 d .
N5 N 1.15094(18) 0.63288(18) 0.71022(12) 0.0300(7) Uani 1 1 d .
N6 N 1.22707(15) 0.63083(16) 0.77798(10) 0.0179(6) Uani 1 1 d .
N7 N 0.63012(18) 0.49716(18) 0.92800(12) 0.0289(7) Uani 1 1 d .
N8 N 0.68922(19) 0.49839(19) 0.95956(13) 0.0354(7) Uani 1 1 d .
N9 N 0.67632(18) 0.42991(17) 0.88407(12) 0.0275(6) Uani 1 1 d .
C1 C 0.9863(2) 0.4710(2) 0.57912(13) 0.0273(8) Uani 1 1 d .
H1A H 1.0077 0.5116 0.5501 0.033 Uiso 1 1 calc R
H1B H 1.0135 0.4380 0.5768 0.033 Uiso 1 1 calc R
C2 C 1.0081(2) 0.5159(2) 0.63165(12) 0.0252(7) Uani 1 1 d .
H2A H 0.9712 0.5381 0.6378 0.030 Uiso 1 1 calc R
H2B H 1.0645 0.5626 0.6295 0.030 Uiso 1 1 calc R
C3 C 1.0022(2) 0.4628(2) 0.67872(13) 0.0258(7) Uani 1 1 d .
H3A H 0.9467 0.4146 0.6800 0.031 Uiso 1 1 calc R
H3B H 1.0413 0.4430 0.6737 0.031 Uiso 1 1 calc R
C4 C 1.02029(19) 0.5081(2) 0.73108(13) 0.0254(7) Uani 1 1 d .
H4A H 0.9905 0.5387 0.7322 0.030 Uiso 1 1 calc R
H4B H 0.9991 0.4676 0.7601 0.030 Uiso 1 1 calc R
C5 C 0.7811(2) 0.3172(2) 0.58103(13) 0.0270(8) Uani 1 1 d .
H5A H 0.7364 0.2674 0.5933 0.032 Uiso 1 1 calc R
C6 C 0.8482(2) 0.4272(2) 0.53964(12) 0.0211(7) Uani 1 1 d .
H6A H 0.8641 0.4728 0.5170 0.025 Uiso 1 1 calc R
C7 C 1.2223(2) 0.6699(2) 0.73405(12) 0.0243(7) Uani 1 1 d .
H7A H 1.2668 0.7198 0.7217 0.029 Uiso 1 1 calc R
C8 C 1.15280(19) 0.5655(2) 0.78020(12) 0.0216(7) Uani 1 1 d .
H8A H 1.1350 0.5246 0.8067 0.026 Uiso 1 1 calc R
C9 C 0.5270(2) 0.4831(2) 0.99072(14) 0.0310(8) Uani 1 1 d .
H9A H 0.5613 0.4837 1.0204 0.037 Uiso 1 1 calc R
H9B H 0.4922 0.4258 0.9791 0.037 Uiso 1 1 calc R
C10 C 0.5811(2) 0.5333(2) 0.94543(15) 0.0331(8) Uani 1 1 d .
H10A H 0.5472 0.5338 0.9158 0.040 Uiso 1 1 calc R
H10B H 0.6174 0.5903 0.9571 0.040 Uiso 1 1 calc R
C11 C 0.7151(2) 0.4573(2) 0.93131(14) 0.0322(8) Uani 1 1 d .
H11A H 0.7572 0.4476 0.9429 0.039 Uiso 1 1 calc R
C12 C 0.6233(2) 0.4571(2) 0.88409(14) 0.0283(8) Uani 1 1 d .
H12A H 0.5860 0.4486 0.8564 0.034 Uiso 1 1 calc R

loop_
_atom_site_aniso_label
_atom_site_aniso_U_11
_atom_site_aniso_U_22
_atom_site_aniso_U_33
_atom_site_aniso_U_23
_atom_site_aniso_U_13
_atom_site_aniso_U_12
Zn1 0.0149(3) 0.0149(3) 0.0151(3) 0.000 0.000 0.00746(13)
Zn2 0.0199(3) 0.0199(3) 0.0298(5) 0.000 0.000 0.00993(17)
Cl1 0.0371(5) 0.0372(5) 0.0333(5) 0.0054(4) 0.0047(4) 0.0190(5)
O1 0.047(2) 0.075(3) 0.145(4) -0.025(3) -0.007(2) 0.042(2)
O2 0.054(2) 0.056(3) 0.174(5) 0.036(3) -0.025(3) 0.013(2)
O3 0.089(5) 0.225(10) 0.069(4) -0.066(5) -0.021(3) 0.104(6)
O4 0.103(5) 0.096(5) 0.122(6) 0.080(5) 0.030(4) 0.040(4)
O3B 0.097(16) 0.057(11) 0.080(14) -0.051(10) -0.047(12) 0.069(12)
O4B 0.109(17) 0.107(16) 0.023(8) 0.028(9) 0.025(9) 0.085(15)
N1 0.0161(13) 0.0204(14) 0.0214(13) -0.0025(10) -0.0024(10) 0.0062(11)
N2 0.0272(16) 0.0266(16) 0.0355(17) 0.0046(13) -0.0105(13) 0.0094(13)
N3 0.0189(13) 0.0209(14) 0.0176(13) -0.0020(10) -0.0028(10) 0.0119(12)
N4 0.0184(14) 0.0257(15) 0.0207(13) 0.0002(11) -0.0021(10) 0.0096(12)
N5 0.0278(16) 0.0253(15) 0.0310(16) 0.0051(12) -0.0097(12) 0.0087(13)
N6 0.0165(13) 0.0197(14) 0.0184(13) -0.0008(10) -0.0009(10) 0.0097(11)
N7 0.0307(16) 0.0235(15) 0.0337(17) 0.0036(12) 0.0058(12) 0.0143(13)
N8 0.0283(17) 0.0330(17) 0.0441(18) -0.0104(14) -0.0041(14) 0.0149(14)
N9 0.0278(16) 0.0203(15) 0.0360(16) 0.0009(12) 0.0029(12) 0.0132(13)
C1 0.0185(17) 0.0333(19) 0.0267(18) 0.0009(14) -0.0014(13) 0.0105(15)
C2 0.0224(17) 0.0263(18) 0.0228(17) -0.0024(13) -0.0039(13) 0.0090(14)
C3 0.0218(17) 0.0274(18) 0.0261(17) -0.0013(14) -0.0070(13) 0.0107(15)
C4 0.0151(16) 0.0289(18) 0.0262(17) -0.0024(14) -0.0033(12) 0.0066(14)
C5 0.0223(17) 0.0214(17) 0.0312(18) 0.0060(13) -0.0066(13) 0.0065(14)
C6 0.0227(17) 0.0246(17) 0.0173(15) 0.0025(12) -0.0011(12) 0.0127(14)
C7 0.0274(18) 0.0207(16) 0.0228(17) 0.0026(13) -0.0060(13) 0.0105(14)
C8 0.0191(16) 0.0239(17) 0.0196(15) -0.0013(12) -0.0036(12) 0.0092(14)
C9 0.037(2) 0.031(2) 0.0321(19) 0.0030(15) 0.0039(15) 0.0222(17)
C10 0.037(2) 0.033(2) 0.038(2) 0.0039(15) 0.0112(16) 0.0239(17)
C11 0.0260(19) 0.0284(19) 0.042(2) -0.0100(15) -0.0061(15) 0.0133(16)
C12 0.0302(19) 0.0261(18) 0.0290(18) 0.0071(14) 0.0069(14) 0.0144(16)

loop_
_atom_type_symbol
_atom_type_description
_atom_type_scat_dispersion_real
_atom_type_scat_dispersion_imag
_atom_type_scat_source
C C 0.0033 0.0016 'International Tables Vol C Tables 4.2.6.8 and 6.1.1.4'
H H 0.0000 0.0000 'International Tables Vol C Tables 4.2.6.8 and 6.1.1.4'
N N 0.0061 0.0033 'International Tables Vol C Tables 4.2.6.8 and 6.1.1.4'
Zn Zn 0.2839 1.4301 'International Tables Vol C Tables 4.2.6.8 and 6.1.1.4'
Cl Cl 0.1484 0.1585 'International Tables Vol C Tables 4.2.6.8 and 6.1.1.4'
O O 0.0106 0.0060 'International Tables Vol C Tables 4.2.6.8 and 6.1.1.4'

loop_
_geom_angle_atom_site_label_1
_geom_angle_atom_site_label_2
_geom_angle_atom_site_label_3
_geom_angle
_geom_angle_site_symmetry_1
_geom_angle_site_symmetry_3
N3 Zn1 N3 91.32(9) . 3_665
N3 Zn1 N3 91.32(9) . 2_655
N3 Zn1 N3 91.32(9) 3_665 2_655
N3 Zn1 N6 88.32(9) . 8_644
N3 Zn1 N6 91.43(9) 3_665 8_644
N3 Zn1 N6 177.23(9) 2_655 8_644
N3 Zn1 N6 91.43(9) . 9_664
N3 Zn1 N6 177.23(9) 3_665 9_664
N3 Zn1 N6 88.33(9) 2_655 9_664
N6 Zn1 N6 88.93(9) 8_644 9_664
N3 Zn1 N6 177.22(9) . 7_444
N3 Zn1 N6 88.32(9) 3_665 7_444
N3 Zn1 N6 91.44(9) 2_655 7_444
N6 Zn1 N6 88.93(9) 8_644 7_444
N6 Zn1 N6 88.93(9) 9_664 7_444
N9 Zn2 N9 91.57(11) 3_665 16_656
N9 Zn2 N9 91.57(11) 3_665 17_556
N9 Zn2 N9 88.42(11) 16_656 17_556
N9 Zn2 N9 179.997(1) 3_665 18_546
N9 Zn2 N9 88.42(11) 16_656 18_546
N9 Zn2 N9 88.42(11) 17_556 18_546
N9 Zn2 N9 88.43(11) 3_665 2_655
N9 Zn2 N9 91.58(11) 16_656 2_655
N9 Zn2 N9 179.997(1) 17_556 2_655
N9 Zn2 N9 91.58(11) 18_546 2_655
N9 Zn2 N9 88.43(11) 3_665 .
N9 Zn2 N9 179.999(1) 16_656 .
N9 Zn2 N9 91.58(11) 17_556 .
N9 Zn2 N9 91.58(11) 18_546 .
N9 Zn2 N9 88.43(11) 2_655 .
O3B Cl1 O2 129.5(10) . .
O3B Cl1 O4 63.4(10) . .
O2 Cl1 O4 109.1(4) . .
O3B Cl1 O1 111.7(8) . .
O2 Cl1 O1 113.9(2) . .
O4 Cl1 O1 119.4(4) . .
O2 Cl1 O3 102.1(4) . .
O4 Cl1 O3 104.7(6) . .
O1 Cl1 O3 105.7(3) . .
O3B Cl1 O4B 106.1(13) . .
O2 Cl1 O4B 93.4(11) . .
O4 Cl1 O4B 45.1(7) . .
O1 Cl1 O4B 91.3(7) . .
O3 Cl1 O4B 149.6(9) . .
O3B O3 Cl1 65.0(8) . .
O4B O4 Cl1 71.6(8) . .
O4B O4 O3B 125.2(12) . .
Cl1 O4 O3B 57.1(8) . .
O3 O3B Cl1 70.7(12) . .
O3 O3B O4 125.2(16) . .
Cl1 O3B O4 59.4(7) . .
O4 O4B Cl1 63.3(9) . .
C6 N1 N2 109.8(3) . .
C6 N1 C1 128.6(3) . .
N2 N1 C1 121.6(3) . .
C5 N2 N1 103.0(3) . .
C6 N3 C5 102.7(3) . .
C6 N3 Zn1 129.4(2) . .
C5 N3 Zn1 127.2(2) . .
C8 N4 N5 109.4(3) . .
C8 N4 C4 128.1(3) . .
N5 N4 C4 122.2(3) . .
C7 N5 N4 103.0(3) . .
C8 N6 C7 102.3(3) . .
C8 N6 Zn1 130.0(2) . 4
C7 N6 Zn1 127.7(2) . 4
C12 N7 N8 110.3(3) . .
C12 N7 C10 128.3(3) . .
N8 N7 C10 121.3(3) . .
C11 N8 N7 102.4(3) . .
C12 N9 C11 102.6(3) . .
C12 N9 Zn2 124.2(2) . .
C11 N9 Zn2 130.1(2) . .
N1 C1 C2 113.5(3) . .
N1 C1 H1A 108.9 . .
C2 C1 H1A 108.9 . .
N1 C1 H1B 108.9 . .
C2 C1 H1B 108.9 . .
H1A C1 H1B 107.7 . .
C1 C2 C3 113.9(3) . .
C1 C2 H2A 108.8 . .
C3 C2 H2A 108.8 . .
C1 C2 H2B 108.8 . .
C3 C2 H2B 108.8 . .
H2A C2 H2B 107.7 . .
C4 C3 C2 112.8(3) . .
C4 C3 H3A 109.0 . .
C2 C3 H3A 109.0 . .
C4 C3 H3B 109.0 . .
C2 C3 H3B 109.0 . .
H3A C3 H3B 107.8 . .
N4 C4 C3 114.2(3) . .
N4 C4 H4A 108.7 . .
C3 C4 H4A 108.7 . .
N4 C4 H4B 108.7 . .
C3 C4 H4B 108.7 . .
H4A C4 H4B 107.6 . .
N2 C5 N3 114.2(3) . .
N2 C5 H5A 122.9 . .
N3 C5 H5A 122.9 . .
N3 C6 N1 110.4(3) . .
N3 C6 H6A 124.8 . .
N1 C6 H6A 124.8 . .
N5 C7 N6 114.4(3) . .
N5 C7 H7A 122.8 . .
N6 C7 H7A 122.8 . .
N4 C8 N6 111.0(3) . .
N4 C8 H8A 124.5 . .
N6 C8 H8A 124.5 . .
C10 C9 C9 110.8(4) . 10_667
C10 C9 H9A 109.5 . .
C9 C9 H9A 109.5 10_667 .
C10 C9 H9B 109.5 . .
C9 C9 H9B 109.5 10_667 .
H9A C9 H9B 108.1 . .
N7 C10 C9 108.8(3) . .
N7 C10 H10A 109.9 . .
C9 C10 H10A 109.9 . .
N7 C10 H10B 109.9 . .
C9 C10 H10B 109.9 . .
H10A C10 H10B 108.3 . .
N8 C11 N9 114.4(3) . .
N8 C11 H11A 122.8 . .
N9 C11 H11A 122.8 . .
N7 C12 N9 110.3(3) . .
N7 C12 H12A 124.9 . .
N9 C12 H12A 124.9 . .

loop_
_geom_bond_atom_site_label_1
_geom_bond_atom_site_label_2
_geom_bond_distance
_geom_bond_site_symmetry_2
Zn1 N3 2.167(2) .
Zn1 N3 2.167(2) 3_665
Zn1 N3 2.167(2) 2_655
Zn1 N6 2.191(3) 8_644
Zn1 N6 2.191(3) 9_664
Zn1 N6 2.191(3) 7_444
Zn2 N9 2.165(3) 3_665
Zn2 N9 2.165(3) 16_656
Zn2 N9 2.165(3) 17_556
Zn2 N9 2.165(3) 18_546
Zn2 N9 2.165(3) 2_655
Zn2 N9 2.165(3) .
Cl1 O3B 1.367(15) .
Cl1 O2 1.401(4) .
Cl1 O4 1.401(5) .
Cl1 O1 1.412(4) .
Cl1 O3 1.423(6) .
Cl1 O4B 1.489(15) .
O3 O3B 1.05(2) .
O4 O4B 1.111(18) .
O4 O3B 1.45(2) .
N1 C6 1.326(4) .
N1 N2 1.355(4) .
N1 C1 1.469(4) .
N2 C5 1.311(4) .
N3 C6 1.324(4) .
N3 C5 1.362(4) .
N4 C8 1.324(4) .
N4 N5 1.363(4) .
N4 C4 1.464(4) .
N5 C7 1.316(4) .
N6 C8 1.330(4) .
N6 C7 1.363(4) .
N6 Zn1 2.191(3) 4
N7 C12 1.315(5) .
N7 N8 1.365(4) .
N7 C10 1.469(4) .
N8 C11 1.317(5) .
N9 C12 1.336(5) .
N9 C11 1.362(5) .
C1 C2 1.519(4) .
C1 H1A 0.9900 .
C1 H1B 0.9900 .
C2 C3 1.526(5) .
C2 H2A 0.9900 .
C2 H2B 0.9900 .
C3 C4 1.521(4) .
C3 H3A 0.9900 .
C3 H3B 0.9900 .
C4 H4A 0.9900 .
C4 H4B 0.9900 .
C5 H5A 0.9500 .
C6 H6A 0.9500 .
C7 H7A 0.9500 .
C8 H8A 0.9500 .
C9 C10 1.514(5) .
C9 C9 1.525(7) 10_667
C9 H9A 0.9900 .
C9 H9B 0.9900 .
C10 H10A 0.9900 .
C10 H10B 0.9900 .
C11 H11A 0.9500 .
C12 H12A 0.9500 .

loop_
_geom_hbond_atom_site_label_D
_geom_hbond_atom_site_label_H
_geom_hbond_atom_site_label_A
_geom_hbond_distance_DH
_geom_hbond_distance_HA
_geom_hbond_distance_DA
_geom_hbond_angle_DHA
_geom_hbond_site_symmetry_A
C4 H4B O1 0.99 2.63 3.537(6) 151.6 4
C4 H4B O2 0.99 2.63 3.409(5) 135.4 4
C2 H2A O3 0.99 2.62 3.351(8) 130.5 11_666
C9 H9A O3 0.99 2.62 3.334(7) 129.1 7

loop_
_geom_torsion_atom_site_label_1
_geom_torsion_atom_site_label_2
_geom_torsion_atom_site_label_3
_geom_torsion_atom_site_label_4
_geom_torsion
_geom_torsion_site_symmetry_1
O2 Cl1 O3 O3B 135.3(12) .
O4 Cl1 O3 O3B 21.6(13) .
O1 Cl1 O3 O3B -105.3(12) .
O4B Cl1 O3 O3B 16(2) .
O3B Cl1 O4 O4B -159.5(18) .
O2 Cl1 O4 O4B 75.1(15) .
O1 Cl1 O4 O4B -58.3(15) .
O3 Cl1 O4 O4B -176.2(14) .
O2 Cl1 O4 O3B -125.4(11) .
O1 Cl1 O4 O3B 101.1(11) .
O3 Cl1 O4 O3B -16.8(11) .
O4B Cl1 O4 O3B 159.5(18) .
Cl1 O3 O3B O4 -24.9(13) .
O2 Cl1 O3B O3 -63.0(13) .
O4 Cl1 O3B O3 -156.5(14) .
O1 Cl1 O3B O3 90.4(12) .
O4B Cl1 O3B O3 -171.5(12) .
O2 Cl1 O3B O4 93.5(11) .
O1 Cl1 O3B O4 -113.1(6) .
O3 Cl1 O3B O4 156.5(14) .
O4B Cl1 O3B O4 -15.0(12) .
O4B O4 O3B O3 51(3) .
Cl1 O4 O3B O3 27.4(14) .
O4B O4 O3B Cl1 24(2) .
O3B O4 O4B Cl1 -21.1(18) .
O3B Cl1 O4B O4 19.1(16) .
O2 Cl1 O4B O4 -113.8(11) .
O1 Cl1 O4B O4 132.1(11) .
O3 Cl1 O4B O4 7(3) .
C6 N1 N2 C5 -0.4(4) .
C1 N1 N2 C5 179.8(3) .
N3 Zn1 N3 C6 -179.1(3) 3_665
N3 Zn1 N3 C6 -87.7(3) 2_655
N6 Zn1 N3 C6 89.5(3) 8_644
N6 Zn1 N3 C6 0.6(3) 9_664
N3 Zn1 N3 C5 12.2(3) 3_665
N3 Zn1 N3 C5 103.5(2) 2_655
N6 Zn1 N3 C5 -79.2(3) 8_644
N6 Zn1 N3 C5 -168.1(3) 9_664
C8 N4 N5 C7 0.7(4) .
C4 N4 N5 C7 174.9(3) .
C12 N7 N8 C11 0.0(4) .
C10 N7 N8 C11 177.0(3) .
N9 Zn2 N9 C12 -164.2(3) 3_665
N9 Zn2 N9 C12 104.2(3) 17_556
N9 Zn2 N9 C12 15.8(3) 18_546
N9 Zn2 N9 C12 -75.8(3) 2_655
N9 Zn2 N9 C11 -7.8(3) 3_665
N9 Zn2 N9 C11 -99.3(3) 17_556
N9 Zn2 N9 C11 172.2(3) 18_546
N9 Zn2 N9 C11 80.7(3) 2_655
C6 N1 C1 C2 107.7(4) .
N2 N1 C1 C2 -72.5(4) .
N1 C1 C2 C3 76.2(4) .
C1 C2 C3 C4 -177.1(3) .
C8 N4 C4 C3 -121.4(4) .
N5 N4 C4 C3 65.6(4) .
C2 C3 C4 N4 -76.1(4) .
N1 N2 C5 N3 1.0(4) .
C6 N3 C5 N2 -1.3(4) .
Zn1 N3 C5 N2 169.9(2) .
C5 N3 C6 N1 0.9(3) .
Zn1 N3 C6 N1 -169.9(2) .
N2 N1 C6 N3 -0.4(4) .
C1 N1 C6 N3 179.5(3) .
N4 N5 C7 N6 -0.5(4) .
C8 N6 C7 N5 0.1(4) .
Zn1 N6 C7 N5 178.0(2) 4
N5 N4 C8 N6 -0.7(4) .
C4 N4 C8 N6 -174.5(3) .
C7 N6 C8 N4 0.3(4) .
Zn1 N6 C8 N4 -177.4(2) 4
C12 N7 C10 C9 108.7(4) .
N8 N7 C10 C9 -67.6(4) .
C9 C9 C10 N7 -178.5(4) 10_667
N7 N8 C11 N9 -0.2(4) .
C12 N9 C11 N8 0.2(4) .
Zn2 N9 C11 N8 -160.0(3) .
N8 N7 C12 N9 0.1(4) .
C10 N7 C12 N9 -176.6(3) .
C11 N9 C12 N7 -0.2(4) .
Zn2 N9 C12 N7 161.5(2) .
